data_4340447
loop_
_publ_author_name
'Morris, Wesley D.'
'Wolczanski, Peter T.'
'Sutter, J\"org'
'Meyer, Karsten'
'Cundari, Thomas R.'
'Lobkovsky, Emil B.'

_publ_section_title
;
 Iron and chromium complexes containing tridentate chelates based on
 nacnac and imino- and methyl-pyridine components: triggering C-x bond
 formation.
;
_journal_issue 14
_journal_name_full 'Inorganic chemistry'
_journal_page_first 7467
_journal_page_last 7484
_journal_paper_doi 10.1021/ic500807y
_journal_volume 53
_journal_year 2014
_chemical_formula_moiety 'C23 H30 Br Fe N3'
_chemical_formula_sum 'C23 H30 Br Fe N3'
_chemical_formula_weight 484.26
_chemical_name_systematic
; 
 ? 
;
_space_group_IT_number 14
_symmetry_cell_setting monoclinic
_symmetry_space_group_name_Hall '-P 2ybc'
_symmetry_space_group_name_H-M 'P 1 21/c 1'
_atom_sites_solution_hydrogens geom
_atom_sites_solution_primary direct
_atom_sites_solution_secondary difmap
_audit_creation_method SHELXL-97
_cell_angle_alpha 90.00
_cell_angle_beta 101.9250(10)
_cell_angle_gamma 90.00
_cell_formula_units_Z 4
_cell_length_a 12.2363(6)
_cell_length_b 11.8702(6)
_cell_length_c 15.9743(8)
_cell_measurement_reflns_used 8709
_cell_measurement_temperature 173(2)
_cell_measurement_theta_max 29.13
_cell_measurement_theta_min 2.57
_cell_volume 2270.2(2)
_computing_cell_refinement 'Bruker SAINT+'
_computing_data_collection 'Bruker APEX2'
_computing_data_reduction 'Bruker SAINT+'
_computing_molecular_graphics 'Bruker SHELXTL'
_computing_publication_material 'Bruker SHELXTL'
_computing_structure_refinement 'SHELXL-97 (Sheldrick, 1997)'
_computing_structure_solution 'SHELXS-97 (Sheldrick, 1990)'
_diffrn_ambient_temperature 173(2)
_diffrn_measured_fraction_theta_full 0.997
_diffrn_measured_fraction_theta_max 0.997
_diffrn_measurement_device_type 'Bruker X8 APEX II diffractometer'
_diffrn_measurement_method 'phi and omega scans'
_diffrn_radiation_monochromator graphite
_diffrn_radiation_source 'fine-focus sealed tube'
_diffrn_radiation_type MoK\a
_diffrn_radiation_wavelength 0.71073
_diffrn_reflns_av_R_equivalents 0.0244
_diffrn_reflns_av_sigmaI/netI 0.0238
_diffrn_reflns_limit_h_max 16
_diffrn_reflns_limit_h_min -16
_diffrn_reflns_limit_k_max 15
_diffrn_reflns_limit_k_min -16
_diffrn_reflns_limit_l_max 21
_diffrn_reflns_limit_l_min -21
_diffrn_reflns_number 21484
_diffrn_reflns_theta_full 28.70
_diffrn_reflns_theta_max 28.70
_diffrn_reflns_theta_min 1.70
_diffrn_standards_number 0
_exptl_absorpt_coefficient_mu 2.437
_exptl_absorpt_correction_T_max 0.5284
_exptl_absorpt_correction_T_min 0.4068
_exptl_absorpt_correction_type multi-scan
_exptl_absorpt_process_details SADABS
_exptl_crystal_colour green
_exptl_crystal_density_diffrn 1.417
_exptl_crystal_density_method 'not measured'
_exptl_crystal_description block
_exptl_crystal_F_000 1000
_exptl_crystal_size_max 0.45
_exptl_crystal_size_mid 0.40
_exptl_crystal_size_min 0.30
_refine_diff_density_max 0.638
_refine_diff_density_min -0.460
_refine_diff_density_rms 0.058
_refine_ls_extinction_method none
_refine_ls_goodness_of_fit_ref 1.037
_refine_ls_hydrogen_treatment mixed
_refine_ls_matrix_type full
_refine_ls_number_parameters 349
_refine_ls_number_reflns 5839
_refine_ls_number_restraints 0
_refine_ls_restrained_S_all 1.037
_refine_ls_R_factor_all 0.0382
_refine_ls_R_factor_gt 0.0280
_refine_ls_shift/su_max 0.003
_refine_ls_shift/su_mean 0.000
_refine_ls_structure_factor_coef Fsqd
_refine_ls_weighting_details 'calc w=1/[\s^2^(Fo^2^)+(0.0429P)^2^+0.7075P] where P=(Fo^2^+2Fc^2^)/3'
_refine_ls_weighting_scheme calc
_refine_ls_wR_factor_gt 0.0727
_refine_ls_wR_factor_ref 0.0770
_reflns_number_gt 4877
_reflns_number_total 5839
_reflns_threshold_expression >2sigma(I)
_cod_data_source_file ic500807y_si_002.cif
_cod_data_source_block wm3_2-Fe(iPr)
_cod_depositor_comments
;
The following automatic conversions were performed:

'_symmetry_cell_setting' value 'Monoclinic' changed to 'monoclinic'
according to
/usr/data/users/saulius/crontab/automatic-downloads/rss-feeds/ACS/lib/dictionaries/cif_core.dic
dictionary named 'cif_core.dic' version 2.4.2 from 2011-04-26.

Automatic conversion script
Id: cif_fix_values 2281 2013-09-26 08:29:07Z andrius 

 Adding full bibliography for 4340444--4340453.cif.
;
_cod_original_sg_symbol_H-M P2(1)/c
_cod_database_code 4340447

loop_
_symmetry_equiv_pos_as_xyz
'x, y, z'
'-x, y+1/2, -z+1/2'
'-x, -y, -z'
'x, -y-1/2, z-1/2'

loop_
_atom_site_label
_atom_site_type_symbol
_atom_site_fract_x
_atom_site_fract_y
_atom_site_fract_z
_atom_site_U_iso_or_equiv
_atom_site_adp_type
_atom_site_occupancy
_atom_site_symmetry_multiplicity
_atom_site_calc_flag
_atom_site_refinement_flags
Br1 Br 0.955292(15) 0.709765(18) 0.073918(12) 0.03368(7) Uani 1 1 d .
Fe1 Fe 0.76320(2) 0.64827(2) 0.037851(15) 0.02307(7) Uani 1 1 d .
N1 N 0.67612(12) 0.73668(13) -0.06084(9) 0.0248(3) Uani 1 1 d .
N2 N 0.62367(12) 0.61296(13) 0.08304(9) 0.0245(3) Uani 1 1 d .
N3 N 0.79406(12) 0.47997(13) 0.08215(9) 0.0268(3) Uani 1 1 d .
C1 C 0.51052(18) 0.8134(2) -0.15782(16) 0.0476(6) Uani 1 1 d .
H1A H 0.5676 0.8377 -0.1889 0.071 Uiso 1 1 calc R
H1B H 0.4705 0.8794 -0.1427 0.071 Uiso 1 1 calc R
H1C H 0.4576 0.7628 -0.1941 0.071 Uiso 1 1 calc R
C2 C 0.56566(15) 0.75204(16) -0.07725(12) 0.0288(4) Uani 1 1 d .
C3 C 0.49485(15) 0.71151(16) -0.02529(12) 0.0286(4) Uani 1 1 d .
C4 C 0.52093(14) 0.64569(15) 0.04920(11) 0.0249(3) Uani 1 1 d .
C5 C 0.42358(17) 0.61106(19) 0.08855(13) 0.0321(4) Uani 1 1 d .
C6 C 0.74184(14) 0.78980(14) -0.11535(11) 0.0241(3) Uani 1 1 d .
C7 C 0.77012(15) 0.72814(15) -0.18262(11) 0.0256(3) Uani 1 1 d .
C8 C 0.84304(16) 0.77617(16) -0.22883(12) 0.0292(4) Uani 1 1 d .
C9 C 0.88665(16) 0.88267(17) -0.20942(12) 0.0304(4) Uani 1 1 d .
C10 C 0.85612(16) 0.94372(16) -0.14430(12) 0.0298(4) Uani 1 1 d .
C11 C 0.78329(15) 0.89953(15) -0.09623(11) 0.0275(4) Uani 1 1 d .
C12 C 0.72309(18) 0.61136(16) -0.20651(13) 0.0339(4) Uani 1 1 d .
C13 C 0.8119(3) 0.5211(2) -0.1849(2) 0.0545(6) Uani 1 1 d .
C14 C 0.6660(3) 0.6046(3) -0.30147(18) 0.0599(7) Uani 1 1 d .
C15 C 0.7499(2) 0.97120(19) -0.02680(15) 0.0426(5) Uani 1 1 d .
C16 C 0.8486(3) 1.0119(2) 0.03905(18) 0.0571(7) Uani 1 1 d .
C17 C 0.6833(3) 1.0762(3) -0.0673(2) 0.0891(12) Uani 1 1 d .
H17A H 0.6186 1.0518 -0.1105 0.134 Uiso 1 1 calc R
H17B H 0.7316 1.1238 -0.0944 0.134 Uiso 1 1 calc R
H17C H 0.6577 1.1193 -0.0227 0.134 Uiso 1 1 calc R
C18 C 0.64279(16) 0.53082(17) 0.15249(12) 0.0292(4) Uani 1 1 d .
C19 C 0.73679(15) 0.45278(15) 0.14237(11) 0.0264(3) Uani 1 1 d .
C20 C 0.76336(18) 0.35788(17) 0.19320(13) 0.0338(4) Uani 1 1 d .
C21 C 0.8488(2) 0.28801(17) 0.17958(14) 0.0392(5) Uani 1 1 d .
C22 C 0.90454(19) 0.31343(17) 0.11519(14) 0.0376(4) Uani 1 1 d .
C23 C 0.87602(17) 0.41090(17) 0.06900(13) 0.0321(4) Uani 1 1 d .
H8 H 0.8665(18) 0.7358(19) -0.2719(15) 0.032(6) Uiso 1 1 d .
H3 H 0.4184(19) 0.7293(18) -0.0430(14) 0.032(6) Uiso 1 1 d .
H5C H 0.407(2) 0.531(2) 0.0810(15) 0.042(6) Uiso 1 1 d .
H23 H 0.906(2) 0.431(2) 0.0248(16) 0.042(6) Uiso 1 1 d .
H5B H 0.359(2) 0.658(2) 0.0650(15) 0.042(6) Uiso 1 1 d .
H9 H 0.9318(19) 0.918(2) -0.2420(15) 0.038(6) Uiso 1 1 d .
H20 H 0.7262(19) 0.3406(19) 0.2349(15) 0.036(6) Uiso 1 1 d .
H5A H 0.440(2) 0.626(2) 0.1485(17) 0.043(6) Uiso 1 1 d .
H18A H 0.5824(19) 0.488(2) 0.1513(14) 0.036(6) Uiso 1 1 d .
H21 H 0.8710(19) 0.229(2) 0.2167(15) 0.037(6) Uiso 1 1 d .
H12 H 0.6662(19) 0.597(2) -0.1739(15) 0.041(6) Uiso 1 1 d .
H10 H 0.8816(19) 1.017(2) -0.1310(15) 0.042(6) Uiso 1 1 d .
H18B H 0.6669(19) 0.569(2) 0.2109(16) 0.040(6) Uiso 1 1 d .
H22 H 0.967(2) 0.264(2) 0.1051(16) 0.042(6) Uiso 1 1 d .
H13C H 0.865(2) 0.531(2) -0.2163(17) 0.050(7) Uiso 1 1 d .
H15 H 0.702(2) 0.933(2) 0.0000(16) 0.046(7) Uiso 1 1 d .
H13B H 0.783(2) 0.452(3) -0.1979(18) 0.060(8) Uiso 1 1 d .
H13A H 0.845(3) 0.525(3) -0.125(2) 0.079(10) Uiso 1 1 d .
H16C H 0.827(3) 1.059(3) 0.085(2) 0.081(10) Uiso 1 1 d .
H16B H 0.888(3) 0.949(3) 0.066(2) 0.090(12) Uiso 1 1 d .
H16A H 0.892(3) 1.063(3) 0.012(2) 0.072(9) Uiso 1 1 d .
H14C H 0.718(3) 0.617(3) -0.339(2) 0.078(10) Uiso 1 1 d .
H14B H 0.633(3) 0.536(3) -0.315(2) 0.073(9) Uiso 1 1 d .
H14A H 0.604(3) 0.667(4) -0.314(3) 0.108(13) Uiso 1 1 d .

loop_
_atom_site_aniso_label
_atom_site_aniso_U_11
_atom_site_aniso_U_22
_atom_site_aniso_U_33
_atom_site_aniso_U_23
_atom_site_aniso_U_13
_atom_site_aniso_U_12
Br1 0.02736(10) 0.04315(12) 0.03218(11) -0.00157(8) 0.00995(7) -0.00469(8)
Fe1 0.02328(12) 0.02538(13) 0.02162(12) 0.00222(9) 0.00708(9) 0.00113(9)
N1 0.0269(7) 0.0257(7) 0.0233(7) 0.0030(6) 0.0090(6) 0.0007(6)
N2 0.0261(7) 0.0251(7) 0.0236(7) -0.0005(6) 0.0080(6) -0.0003(6)
N3 0.0286(7) 0.0271(8) 0.0246(7) 0.0005(6) 0.0056(6) 0.0001(6)
C1 0.0332(11) 0.0609(15) 0.0484(13) 0.0261(11) 0.0079(9) 0.0135(10)
C2 0.0303(9) 0.0279(9) 0.0290(9) 0.0039(7) 0.0080(7) 0.0058(7)
C3 0.0233(8) 0.0327(10) 0.0311(9) 0.0008(7) 0.0091(7) 0.0043(7)
C4 0.0267(8) 0.0245(8) 0.0255(8) -0.0066(7) 0.0099(7) -0.0017(7)
C5 0.0273(9) 0.0405(11) 0.0306(10) -0.0013(8) 0.0111(8) -0.0030(8)
C6 0.0270(8) 0.0243(8) 0.0216(8) 0.0054(6) 0.0065(6) 0.0037(7)
C7 0.0299(8) 0.0239(8) 0.0233(8) 0.0040(7) 0.0064(7) 0.0020(7)
C8 0.0348(9) 0.0311(9) 0.0236(8) 0.0022(7) 0.0106(7) 0.0033(8)
C9 0.0294(9) 0.0351(10) 0.0275(9) 0.0103(8) 0.0074(7) 0.0004(8)
C10 0.0324(9) 0.0262(9) 0.0297(9) 0.0045(7) 0.0041(7) -0.0027(7)
C11 0.0316(9) 0.0256(9) 0.0249(8) 0.0005(7) 0.0046(7) 0.0018(7)
C12 0.0459(11) 0.0267(9) 0.0326(10) -0.0009(8) 0.0164(9) -0.0025(8)
C13 0.0677(17) 0.0288(12) 0.0692(19) 0.0006(12) 0.0190(15) 0.0078(12)
C14 0.082(2) 0.0463(15) 0.0459(14) -0.0069(12) 0.0002(14) -0.0215(15)
C15 0.0537(13) 0.0351(11) 0.0440(12) -0.0116(9) 0.0221(10) -0.0057(10)
C16 0.083(2) 0.0434(14) 0.0450(14) -0.0199(12) 0.0127(14) -0.0112(14)
C17 0.104(3) 0.077(2) 0.084(2) -0.0245(19) 0.015(2) 0.045(2)
C18 0.0305(9) 0.0324(9) 0.0262(9) 0.0025(7) 0.0097(7) -0.0036(8)
C19 0.0302(9) 0.0275(9) 0.0202(8) -0.0020(7) 0.0026(6) -0.0049(7)
C20 0.0419(11) 0.0308(10) 0.0288(9) 0.0043(8) 0.0072(8) -0.0033(8)
C21 0.0485(12) 0.0270(10) 0.0397(11) 0.0082(9) 0.0034(9) 0.0025(9)
C22 0.0419(11) 0.0285(10) 0.0409(11) 0.0002(8) 0.0053(9) 0.0076(8)
C23 0.0355(10) 0.0303(9) 0.0310(9) 0.0012(8) 0.0083(8) 0.0046(8)

loop_
_atom_type_symbol
_atom_type_description
_atom_type_scat_dispersion_real
_atom_type_scat_dispersion_imag
_atom_type_scat_source
C C 0.0033 0.0016 'International Tables Vol C Tables 4.2.6.8 and 6.1.1.4'
H H 0.0000 0.0000 'International Tables Vol C Tables 4.2.6.8 and 6.1.1.4'
N N 0.0061 0.0033 'International Tables Vol C Tables 4.2.6.8 and 6.1.1.4'
Fe Fe 0.3463 0.8444 'International Tables Vol C Tables 4.2.6.8 and 6.1.1.4'
Br Br -0.2901 2.4595 'International Tables Vol C Tables 4.2.6.8 and 6.1.1.4'

loop_
_geom_angle_atom_site_label_1
_geom_angle_atom_site_label_2
_geom_angle_atom_site_label_3
_geom_angle
N1 Fe1 N2 92.19(6)
N1 Fe1 N3 141.39(6)
N2 Fe1 N3 78.02(6)
N1 Fe1 Br1 111.22(4)
N2 Fe1 Br1 145.73(4)
N3 Fe1 Br1 96.16(4)
C2 N1 C6 119.24(15)
C2 N1 Fe1 125.26(12)
C6 N1 Fe1 115.46(11)
C4 N2 C18 119.84(15)
C4 N2 Fe1 126.39(12)
C18 N2 Fe1 113.19(11)
C19 N3 C23 118.83(16)
C19 N3 Fe1 112.42(12)
C23 N3 Fe1 127.40(13)
N1 C2 C3 124.11(17)
N1 C2 C1 119.27(17)
C3 C2 C1 116.58(17)
C2 C3 C4 129.22(17)
N2 C4 C3 122.77(16)
N2 C4 C5 120.96(17)
C3 C4 C5 116.26(16)
C7 C6 C11 120.96(16)
C7 C6 N1 119.35(15)
C11 C6 N1 119.52(15)
C8 C7 C6 118.66(16)
C8 C7 C12 119.44(16)
C6 C7 C12 121.90(16)
C9 C8 C7 121.04(17)
C10 C9 C8 119.80(17)
C9 C10 C11 121.39(18)
C10 C11 C6 118.12(17)
C10 C11 C15 119.38(18)
C6 C11 C15 122.49(17)
C13 C12 C7 111.82(19)
C13 C12 C14 110.3(2)
C7 C12 C14 111.56(18)
C16 C15 C11 113.0(2)
C16 C15 C17 108.0(2)
C11 C15 C17 110.0(2)
N2 C18 C19 109.53(14)
N3 C19 C20 121.40(18)
N3 C19 C18 116.82(16)
C20 C19 C18 121.77(17)
C19 C20 C21 119.14(19)
C22 C21 C20 119.40(19)
C21 C22 C23 118.26(19)
N3 C23 C22 122.87(19)

loop_
_geom_bond_atom_site_label_1
_geom_bond_atom_site_label_2
_geom_bond_distance
Br1 Fe1 2.4146(3)
Fe1 N1 2.0069(15)
Fe1 N2 2.0300(14)
Fe1 N3 2.1270(15)
N1 C2 1.335(2)
N1 C6 1.446(2)
N2 C4 1.320(2)
N2 C18 1.459(2)
N3 C19 1.341(2)
N3 C23 1.345(2)
C1 C2 1.511(3)
C2 C3 1.403(2)
C3 C4 1.404(3)
C4 C5 1.514(2)
C6 C7 1.401(2)
C6 C11 1.408(3)
C7 C8 1.392(2)
C7 C12 1.519(3)
C8 C9 1.382(3)
C9 C10 1.381(3)
C10 C11 1.394(3)
C11 C15 1.519(3)
C12 C13 1.514(3)
C12 C14 1.536(3)
C15 C16 1.508(4)
C15 C17 1.555(4)
C18 C19 1.511(3)
C19 C20 1.387(3)
C20 C21 1.387(3)
C21 C22 1.380(3)
C22 C23 1.378(3)
